data_7716128
loop_
_publ_author_name
'Song, Hongwei'
'Jin, Chaoyi'
'Wang, Xiaotong'
'Xie, Junfang'
'Ma, Yue'
'Tang, Jinkui'
'Li, Licun'

_publ_section_title
;
 Tuning spin dynamics of binuclear Dy complexes using different nitroxide
 biradical derivatives.
;
_journal_issue 23
_journal_name_full 'Dalton transactions (Cambridge, England : 2003)'
_journal_page_first 10007
_journal_page_last 10017
_journal_paper_doi 10.1039/d3dt04360f
_journal_volume 53
_journal_year 2024
_chemical_formula_moiety 'C100 H72 F60 Gd2 N10 O26 Zn2'
_chemical_formula_sum 'C100 H72 F60 Gd2 N10 O26 Zn2'
_chemical_formula_weight 3414.91
_space_group_crystal_system triclinic
_space_group_IT_number 2
_space_group_name_Hall '-P 1'
_space_group_name_H-M_alt 'P -1'
_atom_sites_solution_hydrogens geom
_audit_creation_date 2023-12-25
_audit_creation_method
;
Olex2 1.5-beta
(compiled 2021.12.09 svn.r5202d8cf for OlexSys, GUI svn.r6439)
;
_audit_update_record
;
2023-12-25 deposited with the CCDC.	2024-05-21 downloaded from the CCDC.
;
_cell_angle_alpha 65.329(2)
_cell_angle_beta 88.4220(10)
_cell_angle_gamma 75.8390(10)
_cell_formula_units_Z 1
_cell_length_a 14.3666(2)
_cell_length_b 15.3987(2)
_cell_length_c 16.6493(3)
_cell_measurement_reflns_used 21621
_cell_measurement_temperature 113.15
_cell_measurement_theta_max 29.1790
_cell_measurement_theta_min 1.9290
_cell_volume 3233.71(10)
_computing_cell_refinement 'CrysAlisPro 1.171.42.49 (Rigaku OD, 2022)'
_computing_data_collection 'CrysAlisPro 1.171.42.49 (Rigaku OD, 2022)'
_computing_data_reduction 'CrysAlisPro 1.171.42.49 (Rigaku OD, 2022)'
_computing_molecular_graphics 'Olex2 1.5-beta (Dolomanov et al., 2009)'
_computing_publication_material 'Olex2 1.5-beta (Dolomanov et al., 2009)'
_computing_structure_refinement 'SHELXL 2018/3 (Sheldrick, 2015)'
_computing_structure_solution 'SHELXT 2014/4 (Sheldrick, 2014)'
_diffrn_ambient_temperature 113.15
_diffrn_detector 'CCD plate'
_diffrn_measured_fraction_theta_full 0.997
_diffrn_measured_fraction_theta_max 0.902
_diffrn_measurement_details
;
List of Runs (angles in degrees, time in seconds):

  # Type    Start    End  Width  t~exp~   \w     \q     \k     \f   Frames
#--------------------------------------------------------------------------
  1  \w   -110.00  70.00   0.50    2.00    --  -20.00   0.00   0.00  360
  2  \w   -110.00  55.00   0.50    2.00    --  -20.00   0.00  90.00  330
  3  \w   -110.00   7.00   0.50    2.00    --  -20.00 -70.00   0.00  234
  4  \w   -110.00   7.00   0.50    2.00    --  -20.00 -70.00 180.00  234
  5  \w   -110.00   7.00   0.50    2.00    --  -20.00 -70.00  90.00  234
;
_diffrn_measurement_device 'abstract diffractometer'
_diffrn_measurement_device_type 'dtrek-CrysAlisPro-abstract goniometer imported rigaku-d*trek images'
_diffrn_measurement_method '\w scans'
_diffrn_orient_matrix_type 'CrysAlisPro convention (1999,Acta A55,543-557)'
_diffrn_orient_matrix_UB_11 0.0474226000
_diffrn_orient_matrix_UB_12 -0.0316593000
_diffrn_orient_matrix_UB_13 0.0090500000
_diffrn_orient_matrix_UB_21 0.0135553000
_diffrn_orient_matrix_UB_22 0.0240231000
_diffrn_orient_matrix_UB_23 0.0245577000
_diffrn_orient_matrix_UB_31 -0.0138143000
_diffrn_orient_matrix_UB_32 -0.0338783000
_diffrn_orient_matrix_UB_33 0.0393267000
_diffrn_radiation_monochromator graphite
_diffrn_radiation_probe x-ray
_diffrn_radiation_type 'Mo K\a'
_diffrn_radiation_wavelength 0.71073
_diffrn_reflns_av_R_equivalents 0.0879
_diffrn_reflns_av_unetI/netI 0.1095
_diffrn_reflns_Laue_measured_fraction_full 0.997
_diffrn_reflns_Laue_measured_fraction_max 0.902
_diffrn_reflns_limit_h_max 22
_diffrn_reflns_limit_h_min -22
_diffrn_reflns_limit_k_max 23
_diffrn_reflns_limit_k_min -24
_diffrn_reflns_limit_l_max 25
_diffrn_reflns_limit_l_min -26
_diffrn_reflns_number 84732
_diffrn_reflns_point_group_measured_fraction_full 0.997
_diffrn_reflns_point_group_measured_fraction_max 0.902
_diffrn_reflns_theta_full 25.242
_diffrn_reflns_theta_max 34.706
_diffrn_reflns_theta_min 1.813
_diffrn_source 'fine-focus sealed X-ray tube'
_diffrn_source_type 'Enhance (Mo) X-ray Source'
_exptl_absorpt_coefficient_mu 1.535
_exptl_absorpt_correction_T_max 1.00000
_exptl_absorpt_correction_T_min 0.16520
_exptl_absorpt_correction_type multi-scan
_exptl_absorpt_process_details
;
CrysAlisPro 1.171.42.49 (Rigaku Oxford Diffraction, 2022)
Empirical absorption correction using spherical harmonics,
implemented in SCALE3 ABSPACK scaling algorithm.
;
_exptl_crystal_colour 'metallic light colourless'
_exptl_crystal_colour_lustre metallic
_exptl_crystal_colour_modifier light
_exptl_crystal_colour_primary colourless
_exptl_crystal_density_diffrn 1.754
_exptl_crystal_description block
_exptl_crystal_F_000 1678
_exptl_crystal_preparation 'Magnetic properties'
_exptl_crystal_recrystallization_method 'Re-crystallisation from solvent'
_exptl_crystal_size_max 0.3
_exptl_crystal_size_mid 0.2
_exptl_crystal_size_min 0.1
_refine_diff_density_max 1.678
_refine_diff_density_min -0.891
_refine_diff_density_rms 0.151
_refine_ls_extinction_method none
_refine_ls_goodness_of_fit_ref 0.975
_refine_ls_hydrogen_treatment constr
_refine_ls_matrix_type full
_refine_ls_number_parameters 909
_refine_ls_number_reflns 25122
_refine_ls_number_restraints 1
_refine_ls_restrained_S_all 0.975
_refine_ls_R_factor_all 0.1417
_refine_ls_R_factor_gt 0.0838
_refine_ls_shift/su_max 0.001
_refine_ls_shift/su_mean 0.000
_refine_ls_structure_factor_coef Fsqd
_refine_ls_weighting_details 'w=1/[\s^2^(Fo^2^)+(0.0959P)^2^+7.3192P] where P=(Fo^2^+2Fc^2^)/3'
_refine_ls_weighting_scheme calc
_refine_ls_wR_factor_gt 0.1836
_refine_ls_wR_factor_ref 0.2188
_reflns_Friedel_coverage 0.000
_reflns_number_gt 15261
_reflns_number_total 25122
_reflns_threshold_expression 'I > 2\s(I)'
_cod_data_source_file d3dt04360f2.cif
_cod_data_source_block complex1-gdzn
_cod_depositor_comments 'Adding full bibliography for 7716128--7716130.cif.'
_cod_database_code 7716128
_shelx_shelxl_version_number 2018/3
_chemical_oxdiff_formula 'C11 H10 N O'
_shelx_space_group_comment
;
The symmetry employed for this shelxl refinement is uniquely defined
by the following loop, which should always be used as a source of
symmetry information in preference to the above space-group names.
They are only intended as comments.
;
_shelx_estimated_absorpt_t_max 0.862
_shelx_estimated_absorpt_t_min 0.656
_olex2_refinement_description
;
1. Fixed Uiso
 At 1.2 times of:
  All C(H) groups
 At 1.5 times of:
  All C(H,H,H) groups
2. Rigid bond restraints
 F4, C11
 with sigma for 1-2 distances of 0.01 and sigma for 1-3 distances of 0.005
3.a Aromatic/amide H refined with riding coordinates:
 C22(H22), C19(H19), C18(H18), C17(H17), C13(H13), C26(H26), C24(H24),
 C20(H20), C43(H43), C48(H48), C3(H3), C8(H8)
3.b Idealised Me refined as rotating group:
 C36(H36A,H36B,H36C), C37(H37A,H37B,H37C), C39(H39A,H39B,H39C), C40(H40A,H40B,
 H40C), C29(H29A,H29B,H29C), C33(H33A,H33B,H33C), C32(H32A,H32B,H32C), C30(H30A,
 H30B,H30C)
;
_smtbx_masks_void_probe_radius 1.2
_smtbx_masks_void_truncation_radius 1.2
_olex2_submission_special_instructions 'No special instructions were received'
_oxdiff_exptl_absorpt_empirical_details
;
Empirical correction (ABSPACK) includes:
- Absorption correction using spherical harmonics
- Frame scaling
;
_oxdiff_exptl_absorpt_empirical_full_max 3.270
_oxdiff_exptl_absorpt_empirical_full_min 0.547

loop_
_space_group_symop_operation_xyz
'x, y, z'
'-x, -y, -z'

loop_
_atom_site_label
_atom_site_type_symbol
_atom_site_fract_x
_atom_site_fract_y
_atom_site_fract_z
_atom_site_U_iso_or_equiv
_atom_site_adp_type
_atom_site_occupancy
_atom_site_site_symmetry_order
_atom_site_calc_flag
_atom_site_refinement_flags_posn
_atom_site_refinement_flags_adp
_atom_site_refinement_flags_occupancy
_atom_site_disorder_assembly
_atom_site_disorder_group
Gd1 Gd 0.39771(2) 0.96722(2) 0.45158(2) 0.03071(8) Uani 1 1 d . . . . .
Zn1 Zn 0.81711(4) 0.33456(4) 0.82621(4) 0.03637(14) Uani 1 1 d . . . . .
O7 O 0.5192(2) 0.9095(2) 0.5693(2) 0.0325(7) Uani 1 1 d . . . . .
O12 O 0.8952(3) 0.2505(3) 0.9497(3) 0.0514(10) Uani 1 1 d . . . . .
O4 O 0.4289(3) 0.7983(3) 0.4827(2) 0.0393(8) Uani 1 1 d . . . . .
F30 F 0.7958(3) 0.6327(3) 0.8329(3) 0.0643(10) Uani 1 1 d . . . . .
O3 O 0.5447(3) 0.9200(3) 0.3879(3) 0.0435(9) Uani 1 1 d . . . . .
O11 O 0.8271(3) 0.4559(3) 0.8391(2) 0.0419(8) Uani 1 1 d . . . . .
O2 O 0.3725(3) 1.0464(3) 0.2961(2) 0.0445(9) Uani 1 1 d . . . . .
O10 O 0.9277(3) 0.2805(3) 0.7721(3) 0.0539(11) Uani 1 1 d . . . . .
O6 O 0.3111(3) 0.9316(3) 0.5790(2) 0.0421(9) Uani 1 1 d . . . . .
O9 O 0.7504(3) 0.4269(3) 0.7012(2) 0.0439(9) Uani 1 1 d . . . . .
F28 F 0.9495(3) 0.5854(3) 0.8581(3) 0.0718(12) Uani 1 1 d . . . . .
O5 O 0.2724(3) 1.1108(3) 0.4243(2) 0.0402(8) Uani 1 1 d . . . . .
N1 N 0.5731(3) 0.6485(3) 0.7912(3) 0.0322(8) Uani 1 1 d . . . . .
O1 O 0.2566(3) 0.9354(3) 0.4091(3) 0.0438(9) Uani 1 1 d . . . . .
N5 N 0.7108(3) 0.2667(3) 0.8822(3) 0.0343(9) Uani 1 1 d . . . . .
F29 F 0.8620(4) 0.5752(3) 0.9645(3) 0.0812(14) Uani 1 1 d . . . . .
F13 F 0.2657(3) 0.8521(4) 0.7429(3) 0.0944(18) Uani 1 1 d . . . . .
F17 F 0.4696(4) 0.6154(4) 0.4044(4) 0.0901(16) Uani 1 1 d . . . . .
F2 F 0.3329(4) 1.2121(3) 0.1335(3) 0.0809(14) Uani 1 1 d . . . . .
O8 O 0.5679(3) 0.6343(3) 1.0918(3) 0.0576(12) Uani 1 1 d . . . . .
C22 C 0.6100(3) 0.4689(4) 0.8686(3) 0.0335(10) Uani 1 1 d . . . . .
H22 H 0.597650 0.466140 0.814005 0.040 Uiso 1 1 calc R U . . .
O13 O 0.5789(3) 0.2073(3) 1.0635(3) 0.0566(12) Uani 1 1 d . . . . .
N4 N 0.6284(4) 0.2082(4) 0.9991(3) 0.0463(11) Uani 1 1 d . . . . .
N2 N 0.6371(4) 0.5576(4) 1.1338(3) 0.0479(12) Uani 1 1 d . . . . .
F16 F 0.4463(4) 0.5985(3) 0.5360(4) 0.0937(17) Uani 1 1 d . . . . .
C21 C 0.5978(3) 0.5584(4) 0.8725(3) 0.0327(10) Uani 1 1 d . . . . .
F18 F 0.3340(4) 0.6883(4) 0.4343(5) 0.1037(19) Uani 1 1 d . . . . .
F11 F 0.0935(4) 1.2195(4) 0.3267(3) 0.0922(16) Uani 1 1 d . . . . .
C25 C 0.6453(4) 0.4784(4) 1.0281(3) 0.0352(10) Uani 1 1 d . . . . .
F10 F 0.1582(4) 1.2980(3) 0.3761(4) 0.0993(18) Uani 1 1 d . . . . .
C19 C 0.6185(4) 0.6537(4) 0.7170(3) 0.0338(10) Uani 1 1 d . . . . .
H19 H 0.663787 0.596731 0.717983 0.041 Uiso 1 1 calc R U . . .
C18 C 0.5084(4) 0.7299(4) 0.7907(4) 0.0365(11) Uani 1 1 d . . . . .
H18 H 0.476294 0.725304 0.842435 0.044 Uiso 1 1 calc R U . . .
C17 C 0.4888(4) 0.8183(4) 0.7168(3) 0.0344(10) Uani 1 1 d . . . . .
H17 H 0.444338 0.874591 0.718082 0.041 Uiso 1 1 calc R U . . .
C13 C 0.5341(4) 0.7759(5) 0.3754(4) 0.0485(14) Uani 1 1 d . . . . .
H13 H 0.556002 0.736094 0.344423 0.058 Uiso 1 1 calc R U . . .
C26 C 0.6141(4) 0.5647(4) 0.9512(3) 0.0349(10) Uani 1 1 d . . . . .
H26 H 0.604058 0.627357 0.952478 0.042 Uiso 1 1 calc R U . . .
C23 C 0.6407(4) 0.3825(4) 0.9457(4) 0.0359(10) Uani 1 1 d . . . . .
C44 C 0.9446(5) 0.3172(6) 0.6925(5) 0.0545(16) Uani 1 1 d . . . . .
F12 F 0.0426(3) 1.2412(4) 0.4391(4) 0.104(2) Uani 1 1 d . . . . .
C24 C 0.6583(4) 0.3865(4) 1.0262(3) 0.0366(11) Uani 1 1 d . . . . .
H24 H 0.678875 0.327318 1.078930 0.044 Uiso 1 1 calc R U . . .
F14 F 0.1472(4) 0.9763(4) 0.7178(3) 0.0890(15) Uani 1 1 d . . . . .
C47 C 0.8683(4) 0.4601(4) 0.9020(4) 0.0404(11) Uani 1 1 d . . . . .
F15 F 0.1358(4) 0.8661(4) 0.6766(3) 0.0886(15) Uani 1 1 d . . . . .
F26 F 1.0145(7) 0.2347(4) 1.1340(4) 0.168(4) Uani 1 1 d . . . . .
C35 C 0.7035(4) 0.1678(4) 0.8886(4) 0.0434(12) Uani 1 1 d . . . . .
F8 F 0.0588(4) 0.9698(5) 0.2777(4) 0.0978(17) Uani 1 1 d . . . . .
F6 F 0.6581(5) 0.8319(6) 0.2446(5) 0.142(3) Uani 1 1 d . . . . .
C34 C 0.6604(4) 0.2874(4) 0.9395(4) 0.0372(11) Uani 1 1 d . . . . .
F22 F 1.0677(4) 0.1760(6) 0.7157(7) 0.152(3) Uani 1 1 d . . . . .
F21 F 0.7476(5) 0.6106(4) 0.5402(4) 0.114(2) Uani 1 1 d . . . . .
C49 C 0.9244(4) 0.2843(5) 0.9975(4) 0.0504(14) Uani 1 1 d . . . . .
F25 F 1.0402(6) 0.1359(5) 1.0749(4) 0.143(3) Uani 1 1 d . . . . .
C12 C 0.5703(4) 0.8577(4) 0.3587(4) 0.0435(13) Uani 1 1 d . . . . .
C16 C 0.5342(3) 0.8259(4) 0.6398(3) 0.0327(10) Uani 1 1 d . . . . .
C1 C 0.1208(4) 1.2215(5) 0.3996(5) 0.0552(16) Uani 1 1 d . . . . .
C14 C 0.4663(4) 0.7522(4) 0.4371(4) 0.0448(13) Uani 1 1 d . . . . .
C20 C 0.5997(4) 0.7397(4) 0.6413(3) 0.0346(10) Uani 1 1 d . . . . .
H20 H 0.630578 0.741704 0.589602 0.041 Uiso 1 1 calc R U . . .
N3 N 0.7371(4) 0.4095(4) 1.1691(3) 0.0628(16) Uani 1 1 d . . . . .
F7 F 0.1384(4) 0.8338(4) 0.3708(5) 0.129(3) Uani 1 1 d . . . . .
F1 F 0.4078(5) 1.0811(5) 0.1253(4) 0.1061(19) Uani 1 1 d . . . . .
F3 F 0.2600(5) 1.1355(5) 0.0870(3) 0.120(2) Uani 1 1 d . . . . .
F27 F 0.9143(6) 0.1565(6) 1.1331(4) 0.161(4) Uani 1 1 d . . . . .
C27 C 0.6738(4) 0.4799(4) 1.1110(4) 0.0438(13) Uani 1 1 d . . . . .
C43 C 0.8855(5) 0.3922(6) 0.6226(4) 0.0578(17) Uani 1 1 d . . . . .
H43 H 0.908309 0.411638 0.565237 0.069 Uiso 1 1 calc R U . . .
C42 C 0.7939(5) 0.4416(5) 0.6312(4) 0.0491(14) Uani 1 1 d . . . . .
C48 C 0.9139(5) 0.3834(5) 0.9808(4) 0.0513(15) Uani 1 1 d . . . . .
H48 H 0.938673 0.398362 1.024456 0.062 Uiso 1 1 calc R U . . .
F9 F 0.0644(4) 0.9445(7) 0.4111(4) 0.129(3) Uani 1 1 d . . . . .
F24 F 1.1087(4) 0.3014(6) 0.7029(6) 0.139(3) Uani 1 1 d . . . . .
C38 C 0.6732(5) 0.1172(4) 0.9854(5) 0.0545(16) Uani 1 1 d . . . . .
C46 C 0.8690(5) 0.5642(5) 0.8896(4) 0.0508(14) Uani 1 1 d . . . . .
F5 F 0.6623(5) 0.9583(5) 0.2623(5) 0.131(3) Uani 1 1 d . . . . .
C3 C 0.1687(5) 1.0655(5) 0.5391(5) 0.0605(18) Uani 1 1 d . . . . .
H3 H 0.107573 1.086830 0.557604 0.073 Uiso 1 1 calc R U . . .
C2 C 0.1955(4) 1.1254(5) 0.4582(4) 0.0483(14) Uani 1 1 d . . . . .
C36 C 0.6283(6) 0.1899(5) 0.8168(5) 0.0641(19) Uani 1 1 d . . . . .
H36A H 0.624846 0.128060 0.814716 0.096 Uiso 1 1 calc R U . . .
H36B H 0.645562 0.233888 0.759483 0.096 Uiso 1 1 calc R U . . .
H36C H 0.565510 0.222072 0.829354 0.096 Uiso 1 1 calc R U . . .
C37 C 0.8012(5) 0.1112(5) 0.8749(5) 0.0556(16) Uani 1 1 d . . . . .
H37A H 0.850196 0.104156 0.918555 0.083 Uiso 1 1 calc R U . . .
H37B H 0.818576 0.147671 0.814930 0.083 Uiso 1 1 calc R U . . .
H37C H 0.797561 0.045618 0.882317 0.083 Uiso 1 1 calc R U . . .
C39 C 0.5987(7) 0.0585(6) 0.9957(7) 0.083(3) Uani 1 1 d . . . . .
H39A H 0.627990 -0.001151 0.986901 0.125 Uiso 1 1 calc R U . . .
H39B H 0.543954 0.099273 0.951396 0.125 Uiso 1 1 calc R U . . .
H39C H 0.576337 0.039539 1.055285 0.125 Uiso 1 1 calc R U . . .
C41 C 0.7373(7) 0.5281(6) 0.5479(4) 0.068(2) Uani 1 1 d . . . . .
F23 F 1.0569(5) 0.2916(8) 0.5929(5) 0.178(4) Uani 1 1 d . . . . .
C50 C 0.9766(7) 0.2048(6) 1.0851(5) 0.070(2) Uani 1 1 d . . . . .
C31 C 0.7436(6) 0.4322(7) 1.2481(5) 0.082(3) Uani 1 1 d . . . . .
C11 C 0.6535(6) 0.8692(6) 0.3003(5) 0.068(2) Uani 1 1 d . U . . .
F4 F 0.7362(5) 0.8301(7) 0.3508(6) 0.161(3) Uani 1 1 d . U . . .
C15 C 0.4294(5) 0.6618(5) 0.4538(6) 0.0616(18) Uani 1 1 d . . . . .
C9 C 0.2049(4) 0.9690(5) 0.3407(5) 0.0511(14) Uani 1 1 d . . . . .
C6 C 0.3239(6) 1.1263(6) 0.1464(4) 0.0596(17) Uani 1 1 d . . . . .
C45 C 1.0463(6) 0.2697(8) 0.6760(7) 0.078(3) Uani 1 1 d . . . . .
C28 C 0.6971(6) 0.5449(7) 1.2113(5) 0.075(2) Uani 1 1 d . . . . .
F19 F 0.7538(8) 0.5190(6) 0.4781(4) 0.195(5) Uani 1 1 d . . . . .
C40 C 0.7609(6) 0.0580(5) 1.0562(5) 0.0625(18) Uani 1 1 d . . . . .
H40A H 0.738647 0.042069 1.115633 0.094 Uiso 1 1 calc R U . . .
H40B H 0.807158 0.098098 1.046542 0.094 Uiso 1 1 calc R U . . .
H40C H 0.792055 -0.003288 1.050849 0.094 Uiso 1 1 calc R U . . .
C4 C 0.2306(4) 0.9734(5) 0.5945(4) 0.0508(14) Uani 1 1 d . . . . .
C7 C 0.3056(4) 1.0637(5) 0.2400(4) 0.0516(15) Uani 1 1 d . . . . .
C29 C 0.6332(7) 0.5793(8) 1.2720(6) 0.104(4) Uani 1 1 d . . . . .
H29A H 0.609426 0.651470 1.243575 0.157 Uiso 1 1 calc R U . . .
H29B H 0.670406 0.559095 1.328197 0.157 Uiso 1 1 calc R U . . .
H29C H 0.578459 0.549464 1.283564 0.157 Uiso 1 1 calc R U . . .
C10 C 0.1134(5) 0.9291(6) 0.3499(6) 0.0652(19) Uani 1 1 d . . . . .
F20 F 0.6432(6) 0.5421(6) 0.5536(5) 0.182(4) Uani 1 1 d . . . . .
C33 C 0.6834(9) 0.3678(8) 1.3164(5) 0.123(5) Uani 1 1 d . . . . .
H33A H 0.690661 0.371117 1.373276 0.184 Uiso 1 1 calc R U . . .
H33B H 0.706591 0.298966 1.324588 0.184 Uiso 1 1 calc R U . . .
H33C H 0.615324 0.392775 1.293957 0.184 Uiso 1 1 calc R U . . .
C32 C 0.8474(8) 0.3975(11) 1.2856(8) 0.151(7) Uani 1 1 d . . . . .
H32A H 0.882464 0.445568 1.249096 0.227 Uiso 1 1 calc R U . . .
H32B H 0.876911 0.333127 1.285353 0.227 Uiso 1 1 calc R U . . .
H32C H 0.850139 0.391364 1.346515 0.227 Uiso 1 1 calc R U . . .
C30 C 0.7654(7) 0.6087(10) 1.1728(8) 0.115(4) Uani 1 1 d . . . . .
H30A H 0.810833 0.580860 1.139459 0.173 Uiso 1 1 calc R U . . .
H30B H 0.800913 0.611275 1.220822 0.173 Uiso 1 1 calc R U . . .
H30C H 0.728956 0.675635 1.133000 0.173 Uiso 1 1 calc R U . . .
C5 C 0.1951(5) 0.9157(6) 0.6835(5) 0.064(2) Uani 1 1 d . . . . .
C8 C 0.2222(5) 1.0328(5) 0.2546(4) 0.0547(15) Uani 1 1 d . . . . .
H8 H 0.175552 1.054456 0.206352 0.066 Uiso 1 1 calc R U . . .

loop_
_atom_site_aniso_label
_atom_site_aniso_U_11
_atom_site_aniso_U_22
_atom_site_aniso_U_33
_atom_site_aniso_U_23
_atom_site_aniso_U_13
_atom_site_aniso_U_12
Gd1 0.02123(11) 0.03419(13) 0.03468(13) -0.01573(10) 0.00290(8) -0.00160(8)
Zn1 0.0327(3) 0.0389(3) 0.0365(3) -0.0183(3) 0.0041(2) -0.0033(2)
O7 0.0237(16) 0.0294(16) 0.0353(17) -0.0093(14) -0.0008(13) 0.0012(12)
O12 0.056(3) 0.046(2) 0.045(2) -0.0165(19) -0.0080(19) -0.0061(19)
O4 0.0345(19) 0.041(2) 0.044(2) -0.0216(17) 0.0092(15) -0.0058(15)
F30 0.061(2) 0.047(2) 0.084(3) -0.028(2) -0.011(2) -0.0108(18)
O3 0.035(2) 0.039(2) 0.054(2) -0.0213(18) 0.0177(17) -0.0037(15)
O11 0.040(2) 0.043(2) 0.041(2) -0.0195(17) -0.0026(16) -0.0051(16)
O2 0.037(2) 0.066(3) 0.0383(19) -0.0266(19) 0.0040(16) -0.0178(19)
O10 0.038(2) 0.061(3) 0.064(3) -0.035(2) 0.010(2) -0.0019(19)
O6 0.0266(18) 0.049(2) 0.0410(19) -0.0137(17) 0.0104(15) -0.0036(15)
O9 0.042(2) 0.050(2) 0.0348(19) -0.0157(17) -0.0001(16) -0.0072(17)
F28 0.059(3) 0.064(3) 0.099(3) -0.032(2) 0.007(2) -0.032(2)
O5 0.0260(18) 0.044(2) 0.045(2) -0.0185(17) 0.0041(15) 0.0008(15)
N1 0.029(2) 0.032(2) 0.035(2) -0.0176(17) 0.0032(16) -0.0001(15)
O1 0.032(2) 0.050(2) 0.042(2) -0.0132(18) -0.0038(16) -0.0082(17)
N5 0.039(2) 0.0284(19) 0.038(2) -0.0182(17) 0.0081(17) -0.0060(17)
F29 0.121(4) 0.070(3) 0.069(3) -0.042(2) 0.003(3) -0.028(3)
F13 0.049(2) 0.117(4) 0.052(2) 0.009(2) 0.0193(19) 0.009(2)
F17 0.104(4) 0.073(3) 0.129(4) -0.072(3) 0.050(3) -0.037(3)
F2 0.120(4) 0.053(2) 0.064(3) -0.014(2) -0.003(3) -0.030(3)
O8 0.055(3) 0.056(3) 0.061(3) -0.035(2) -0.008(2) 0.007(2)
C22 0.030(2) 0.036(2) 0.041(3) -0.023(2) 0.0083(19) -0.0072(19)
O13 0.061(3) 0.048(2) 0.067(3) -0.030(2) 0.034(2) -0.019(2)
N4 0.048(3) 0.040(2) 0.055(3) -0.025(2) 0.020(2) -0.012(2)
N2 0.048(3) 0.049(3) 0.047(3) -0.029(2) -0.006(2) 0.004(2)
F16 0.125(5) 0.049(2) 0.102(4) -0.027(3) 0.049(3) -0.028(3)
C21 0.029(2) 0.033(2) 0.035(2) -0.016(2) 0.0040(18) -0.0036(18)
F18 0.064(3) 0.101(4) 0.187(6) -0.092(4) 0.026(3) -0.037(3)
F11 0.087(4) 0.083(3) 0.078(3) -0.024(3) -0.026(3) 0.014(3)
C25 0.038(3) 0.034(2) 0.033(2) -0.016(2) 0.0065(19) -0.002(2)
F10 0.064(3) 0.046(2) 0.165(5) -0.035(3) -0.017(3) 0.009(2)
C19 0.029(2) 0.031(2) 0.039(2) -0.018(2) 0.0025(19) 0.0024(18)
C18 0.028(2) 0.038(3) 0.044(3) -0.023(2) 0.006(2) -0.0006(19)
C17 0.029(2) 0.034(2) 0.037(2) -0.017(2) 0.0028(19) 0.0022(18)
C13 0.048(3) 0.052(3) 0.050(3) -0.031(3) 0.011(3) -0.003(3)
C26 0.037(3) 0.029(2) 0.040(3) -0.019(2) 0.006(2) -0.0036(19)
C23 0.036(3) 0.032(2) 0.044(3) -0.021(2) 0.012(2) -0.008(2)
C44 0.045(3) 0.076(4) 0.066(4) -0.049(4) 0.024(3) -0.021(3)
F12 0.058(3) 0.104(4) 0.093(3) -0.018(3) 0.013(3) 0.035(3)
C24 0.039(3) 0.031(2) 0.036(2) -0.013(2) 0.014(2) -0.004(2)
F14 0.080(3) 0.095(4) 0.084(3) -0.038(3) 0.035(3) -0.011(3)
C47 0.037(3) 0.045(3) 0.040(3) -0.018(2) 0.003(2) -0.011(2)
F15 0.094(4) 0.096(4) 0.080(3) -0.032(3) 0.018(3) -0.042(3)
F26 0.275(10) 0.075(4) 0.119(5) -0.003(3) -0.141(6) -0.035(5)
C35 0.051(3) 0.037(3) 0.049(3) -0.024(2) 0.013(3) -0.011(2)
F8 0.066(3) 0.128(5) 0.088(3) -0.028(3) -0.004(3) -0.036(3)
F6 0.177(7) 0.208(7) 0.163(6) -0.155(6) 0.137(5) -0.132(6)
C34 0.036(3) 0.033(2) 0.043(3) -0.018(2) 0.016(2) -0.007(2)
F22 0.072(4) 0.128(6) 0.293(11) -0.134(7) 0.074(5) -0.015(4)
F21 0.168(6) 0.059(3) 0.102(4) -0.022(3) -0.043(4) -0.021(3)
C49 0.037(3) 0.055(4) 0.048(3) -0.012(3) -0.007(2) -0.008(3)
F25 0.164(7) 0.097(4) 0.114(5) -0.037(4) -0.080(5) 0.052(5)
C12 0.033(3) 0.044(3) 0.043(3) -0.016(2) 0.007(2) 0.004(2)
C16 0.022(2) 0.037(2) 0.041(3) -0.021(2) 0.0002(18) -0.0025(18)
C1 0.035(3) 0.052(4) 0.069(4) -0.029(3) -0.002(3) 0.012(3)
C14 0.039(3) 0.043(3) 0.046(3) -0.019(3) 0.001(2) -0.001(2)
C20 0.031(2) 0.037(2) 0.032(2) -0.016(2) 0.0061(18) -0.0005(19)
N3 0.067(4) 0.065(4) 0.042(3) -0.027(3) -0.003(2) 0.016(3)
F7 0.094(4) 0.074(4) 0.197(7) -0.025(4) -0.037(4) -0.037(3)
F1 0.116(5) 0.117(4) 0.084(3) -0.046(3) 0.048(3) -0.025(4)
F3 0.129(5) 0.175(6) 0.063(3) -0.026(3) -0.008(3) -0.095(5)
F27 0.192(8) 0.177(7) 0.063(3) 0.032(4) -0.032(4) -0.103(6)
C27 0.046(3) 0.042(3) 0.038(3) -0.021(2) 0.002(2) 0.005(2)
C43 0.056(4) 0.085(5) 0.049(3) -0.041(4) 0.018(3) -0.024(4)
C42 0.058(4) 0.054(4) 0.040(3) -0.022(3) 0.006(3) -0.020(3)
C48 0.051(4) 0.059(4) 0.046(3) -0.021(3) -0.006(3) -0.020(3)
F9 0.071(4) 0.254(9) 0.115(4) -0.108(5) 0.043(3) -0.081(5)
F24 0.053(3) 0.210(7) 0.258(9) -0.189(7) 0.053(4) -0.053(4)
C38 0.073(5) 0.038(3) 0.065(4) -0.031(3) 0.028(3) -0.022(3)
C46 0.050(4) 0.050(3) 0.055(4) -0.024(3) -0.003(3) -0.013(3)
F5 0.153(6) 0.103(4) 0.150(6) -0.057(4) 0.116(5) -0.060(4)
C3 0.031(3) 0.072(4) 0.061(4) -0.023(3) 0.007(3) 0.006(3)
C2 0.030(3) 0.053(3) 0.058(4) -0.027(3) 0.000(2) 0.003(2)
C36 0.077(5) 0.057(4) 0.074(5) -0.040(4) -0.006(4) -0.019(4)
C37 0.063(4) 0.041(3) 0.070(4) -0.034(3) 0.015(3) -0.008(3)
C39 0.096(6) 0.067(5) 0.123(7) -0.065(5) 0.054(6) -0.045(5)
C41 0.089(6) 0.077(5) 0.038(3) -0.016(3) -0.007(3) -0.038(5)
F23 0.086(5) 0.324(12) 0.132(6) -0.141(7) 0.043(4) 0.008(6)
C50 0.082(6) 0.059(4) 0.056(4) -0.007(4) -0.017(4) -0.025(4)
C31 0.077(5) 0.101(6) 0.051(4) -0.046(4) -0.018(4) 0.036(5)
C11 0.065(5) 0.055(4) 0.072(5) -0.023(4) 0.036(4) -0.004(3)
F4 0.059(4) 0.250(10) 0.163(7) -0.089(7) 0.049(4) -0.021(5)
C15 0.057(4) 0.053(4) 0.088(5) -0.043(4) 0.021(4) -0.016(3)
C9 0.038(3) 0.055(4) 0.063(4) -0.029(3) 0.009(3) -0.010(3)
C6 0.067(5) 0.068(4) 0.043(3) -0.019(3) -0.004(3) -0.022(4)
C45 0.049(4) 0.109(7) 0.112(7) -0.081(6) 0.035(4) -0.023(4)
C28 0.061(5) 0.104(6) 0.066(4) -0.062(5) -0.017(4) 0.015(4)
F19 0.342(13) 0.130(6) 0.047(3) -0.044(3) -0.042(5) 0.072(7)
C40 0.073(5) 0.043(3) 0.055(4) -0.012(3) 0.009(3) -0.002(3)
C4 0.037(3) 0.061(4) 0.051(3) -0.025(3) 0.012(3) -0.007(3)
C7 0.039(3) 0.067(4) 0.053(3) -0.033(3) 0.005(3) -0.008(3)
C29 0.112(8) 0.122(8) 0.070(5) -0.069(6) -0.025(5) 0.042(6)
C10 0.026(3) 0.087(5) 0.095(6) -0.048(5) 0.007(3) -0.018(3)
F20 0.121(6) 0.183(8) 0.127(6) 0.064(5) -0.070(5) -0.066(5)
C33 0.168(11) 0.108(8) 0.039(4) -0.022(5) 0.019(5) 0.039(7)
C32 0.097(8) 0.224(15) 0.126(9) -0.123(11) -0.061(7) 0.068(9)
C30 0.077(7) 0.166(11) 0.151(10) -0.113(9) -0.020(6) -0.030(7)
C5 0.031(3) 0.089(5) 0.053(4) -0.018(4) 0.016(3) -0.004(3)
C8 0.042(3) 0.065(4) 0.057(4) -0.030(3) -0.003(3) -0.004(3)

loop_
_atom_type_symbol
_atom_type_description
_atom_type_scat_dispersion_real
_atom_type_scat_dispersion_imag
_atom_type_scat_source
C C 0.0033 0.0016 'International Tables Vol C Tables 4.2.6.8 and 6.1.1.4'
H H 0.0000 0.0000 'International Tables Vol C Tables 4.2.6.8 and 6.1.1.4'
Gd Gd -0.1653 3.9035 'International Tables Vol C Tables 4.2.6.8 and 6.1.1.4'
F F 0.0171 0.0103 'International Tables Vol C Tables 4.2.6.8 and 6.1.1.4'
N N 0.0061 0.0033 'International Tables Vol C Tables 4.2.6.8 and 6.1.1.4'
O O 0.0106 0.0060 'International Tables Vol C Tables 4.2.6.8 and 6.1.1.4'
Zn Zn 0.2839 1.4301 'International Tables Vol C Tables 4.2.6.8 and 6.1.1.4'

loop_
_geom_angle_atom_site_label_1
_geom_angle_atom_site_label_2
_geom_angle_atom_site_label_3
_geom_angle
_geom_angle_site_symmetry_1
_geom_angle_site_symmetry_3
_geom_angle_publ_flag
O7 Gd1 Gd1 34.75(8) . 2_676 ?
O7 Gd1 Gd1 34.62(8) 2_676 2_676 ?
O7 Gd1 O7 69.37(13) 2_676 . ?
O7 Gd1 O3 75.08(12) 2_676 . ?
O7 Gd1 O3 76.50(13) . . ?
O7 Gd1 O1 145.32(12) 2_676 . ?
O4 Gd1 Gd1 113.68(9) . 2_676 ?
O4 Gd1 O7 140.49(12) . 2_676 ?
O4 Gd1 O7 83.54(12) . . ?
O4 Gd1 O3 70.86(13) . . ?
O4 Gd1 O2 103.32(14) . . ?
O4 Gd1 O6 87.02(13) . . ?
O4 Gd1 O5 143.22(13) . . ?
O4 Gd1 O1 70.70(13) . . ?
O3 Gd1 Gd1 72.64(10) . 2_676 ?
O2 Gd1 Gd1 113.83(9) . 2_676 ?
O2 Gd1 O7 141.58(13) . . ?
O2 Gd1 O7 83.24(13) . 2_676 ?
O2 Gd1 O3 70.60(14) . . ?
O2 Gd1 O5 76.43(14) . . ?
O2 Gd1 O1 72.07(13) . . ?
O6 Gd1 Gd1 95.29(10) . 2_676 ?
O6 Gd1 O7 112.58(13) . 2_676 ?
O6 Gd1 O7 76.51(12) . . ?
O6 Gd1 O3 146.69(13) . . ?
O6 Gd1 O2 140.74(13) . . ?
O6 Gd1 O5 73.29(13) . . ?
O6 Gd1 O1 76.17(14) . . ?
O5 Gd1 Gd1 99.11(10) . 2_676 ?
O5 Gd1 O7 119.90(12) . . ?
O5 Gd1 O7 76.30(12) . 2_676 ?
O5 Gd1 O3 138.25(13) . . ?
O5 Gd1 O1 74.51(14) . . ?
O1 Gd1 Gd1 170.43(10) . 2_676 ?
O1 Gd1 O7 143.07(12) . . ?
O1 Gd1 O3 116.89(14) . . ?
O11 Zn1 O12 87.91(16) . . ?
O11 Zn1 O9 87.56(16) . . ?
O11 Zn1 N5 120.43(16) . . ?
O10 Zn1 O12 88.46(19) . . ?
O10 Zn1 O11 113.64(18) . . ?
O10 Zn1 O9 89.48(17) . . ?
O10 Zn1 N5 125.33(18) . . ?
O9 Zn1 O12 173.80(18) . . ?
N5 Zn1 O12 86.04(18) . . ?
N5 Zn1 O9 99.91(17) . . ?
Gd1 O7 Gd1 110.63(13) 2_676 . ?
C16 O7 Gd1 123.5(3) . 2_676 ?
C16 O7 Gd1 125.6(3) . . ?
C49 O12 Zn1 125.4(4) . . ?
C14 O4 Gd1 130.5(4) . . ?
C12 O3 Gd1 131.4(4) . . ?
C47 O11 Zn1 127.7(4) . . ?
C7 O2 Gd1 135.2(4) . . ?
C44 O10 Zn1 126.3(4) . . ?
C4 O6 Gd1 133.2(4) . . ?
C42 O9 Zn1 122.9(4) . . ?
C2 O5 Gd1 132.9(4) . . ?
C19 N1 C21 120.2(4) . . ?
C18 N1 C21 119.7(4) . . ?
C18 N1 C19 120.0(4) . . ?
C9 O1 Gd1 134.8(4) . . ?
C35 N5 Zn1 125.6(3) . . ?
C34 N5 Zn1 121.7(4) . . ?
C34 N5 C35 109.4(4) . . ?
C21 C22 H22 120.6 . . ?
C23 C22 H22 120.6 . . ?
C23 C22 C21 118.9(5) . . ?
O13 N4 C34 126.1(5) . . ?
O13 N4 C38 123.4(5) . . ?
C34 N4 C38 109.9(4) . . ?
O8 N2 C27 126.9(5) . . ?
O8 N2 C28 123.4(5) . . ?
C27 N2 C28 109.4(5) . . ?
C22 C21 N1 119.2(4) . . ?
C22 C21 C26 121.8(5) . . ?
C26 C21 N1 118.9(4) . . ?
C26 C25 C24 120.2(5) . . ?
C26 C25 C27 121.9(5) . . ?
C24 C25 C27 117.7(5) . . ?
N1 C19 H19 119.6 . . ?
C20 C19 N1 120.9(4) . . ?
C20 C19 H19 119.6 . . ?
N1 C18 H18 119.4 . . ?
C17 C18 N1 121.1(5) . . ?
C17 C18 H18 119.4 . . ?
C18 C17 H17 119.9 . . ?
C18 C17 C16 120.1(4) . . ?
C16 C17 H17 119.9 . . ?
C12 C13 H13 119.6 . . ?
C14 C13 H13 119.6 . . ?
C14 C13 C12 120.7(5) . . ?
C21 C26 H26 120.4 . . ?
C25 C26 C21 119.3(4) . . ?
C25 C26 H26 120.4 . . ?
C22 C23 C24 120.6(4) . . ?
C22 C23 C34 118.4(5) . . ?
C24 C23 C34 120.8(5) . . ?
O10 C44 C43 128.0(6) . . ?
O10 C44 C45 113.0(7) . . ?
C43 C44 C45 119.0(7) . . ?
C25 C24 C23 119.2(5) . . ?
C25 C24 H24 120.4 . . ?
C23 C24 H24 120.4 . . ?
O11 C47 C48 128.7(5) . . ?
O11 C47 C46 115.3(5) . . ?
C48 C47 C46 115.9(5) . . ?
N5 C35 C38 102.7(4) . . ?
N5 C35 C36 106.3(5) . . ?
N5 C35 C37 109.4(5) . . ?
C36 C35 C38 114.2(6) . . ?
C36 C35 C37 111.1(5) . . ?
C37 C35 C38 112.6(5) . . ?
N5 C34 N4 112.7(4) . . ?
N5 C34 C23 124.9(5) . . ?
N4 C34 C23 122.4(4) . . ?
O12 C49 C48 128.5(6) . . ?
O12 C49 C50 113.4(6) . . ?
C48 C49 C50 118.1(6) . . ?
O3 C12 C13 127.5(5) . . ?
O3 C12 C11 115.8(6) . . ?
C13 C12 C11 116.6(5) . . ?
O7 C16 C17 121.6(4) . . ?
O7 C16 C20 120.7(4) . . ?
C17 C16 C20 117.7(5) . . ?
F11 C1 C2 111.6(5) . . ?
F10 C1 F11 106.7(7) . . ?
F10 C1 F12 106.3(6) . . ?
F10 C1 C2 110.4(6) . . ?
F12 C1 F11 107.6(6) . . ?
F12 C1 C2 113.8(6) . . ?
O4 C14 C13 127.4(6) . . ?
O4 C14 C15 113.6(5) . . ?
C13 C14 C15 119.0(5) . . ?
C19 C20 C16 120.1(4) . . ?
C19 C20 H20 119.9 . . ?
C16 C20 H20 119.9 . . ?
C27 N3 C31 108.6(5) . . ?
N2 C27 C25 124.0(5) . . ?
N3 C27 N2 113.2(5) . . ?
N3 C27 C25 122.8(5) . . ?
C44 C43 H43 118.3 . . ?
C44 C43 C42 123.3(6) . . ?
C42 C43 H43 118.3 . . ?
O9 C42 C43 128.1(6) . . ?
O9 C42 C41 114.0(6) . . ?
C43 C42 C41 117.9(6) . . ?
C47 C48 C49 121.6(5) . . ?
C47 C48 H48 119.2 . . ?
C49 C48 H48 119.2 . . ?
N4 C38 C35 98.9(4) . . ?
N4 C38 C39 109.4(5) . . ?
N4 C38 C40 106.3(5) . . ?
C39 C38 C35 115.5(6) . . ?
C39 C38 C40 112.3(6) . . ?
C40 C38 C35 113.1(6) . . ?
F30 C46 F29 106.8(6) . . ?
F30 C46 C47 111.4(5) . . ?
F28 C46 F30 107.8(6) . . ?
F28 C46 F29 106.7(5) . . ?
F28 C46 C47 110.8(5) . . ?
F29 C46 C47 113.1(5) . . ?
C2 C3 H3 119.4 . . ?
C2 C3 C4 121.2(6) . . ?
C4 C3 H3 119.4 . . ?
O5 C2 C1 114.1(6) . . ?
O5 C2 C3 128.4(6) . . ?
C3 C2 C1 117.5(5) . . ?
C35 C36 H36A 109.5 . . ?
C35 C36 H36B 109.5 . . ?
C35 C36 H36C 109.5 . . ?
H36A C36 H36B 109.5 . . ?
H36A C36 H36C 109.5 . . ?
H36B C36 H36C 109.5 . . ?
C35 C37 H37A 109.5 . . ?
C35 C37 H37B 109.5 . . ?
C35 C37 H37C 109.5 . . ?
H37A C37 H37B 109.5 . . ?
H37A C37 H37C 109.5 . . ?
H37B C37 H37C 109.5 . . ?
C38 C39 H39A 109.5 . . ?
C38 C39 H39B 109.5 . . ?
C38 C39 H39C 109.5 . . ?
H39A C39 H39B 109.5 . . ?
H39A C39 H39C 109.5 . . ?
H39B C39 H39C 109.5 . . ?
F21 C41 C42 112.3(6) . . ?
F21 C41 F19 110.1(8) . . ?
F21 C41 F20 100.5(9) . . ?
F19 C41 C42 114.6(8) . . ?
F19 C41 F20 106.6(8) . . ?
F20 C41 C42 111.7(6) . . ?
F26 C50 C49 116.2(7) . . ?
F26 C50 F27 106.6(8) . . ?
F25 C50 F26 109.4(8) . . ?
F25 C50 C49 112.2(7) . . ?
F25 C50 F27 102.6(8) . . ?
F27 C50 C49 108.9(7) . . ?
N3 C31 C28 103.8(5) . . ?
N3 C31 C33 103.8(8) . . ?
C28 C31 C33 113.8(7) . . ?
C32 C31 N3 109.0(6) . . ?
C32 C31 C28 116.2(10) . . ?
C32 C31 C33 109.3(9) . . ?
F6 C11 C12 116.0(7) . . ?
F6 C11 F5 110.5(7) . . ?
F6 C11 F4 108.4(7) . . ?
F5 C11 C12 113.7(6) . . ?
F5 C11 F4 96.9(9) . . ?
F4 C11 C12 109.5(7) . . ?
F17 C15 C14 112.1(6) . . ?
F16 C15 F17 107.8(6) . . ?
F16 C15 F18 107.2(7) . . ?
F16 C15 C14 111.6(6) . . ?
F18 C15 F17 107.4(7) . . ?
F18 C15 C14 110.4(6) . . ?
O1 C9 C10 114.7(6) . . ?
O1 C9 C8 127.7(6) . . ?
C8 C9 C10 117.5(6) . . ?
F2 C6 F1 105.3(7) . . ?
F2 C6 F3 109.7(6) . . ?
F2 C6 C7 114.4(6) . . ?
F1 C6 C7 109.8(6) . . ?
F3 C6 F1 103.7(7) . . ?
F3 C6 C7 113.1(6) . . ?
F22 C45 C44 112.3(7) . . ?
F22 C45 F23 106.4(8) . . ?
F24 C45 C44 109.5(6) . . ?
F24 C45 F22 108.8(10) . . ?
F24 C45 F23 106.7(9) . . ?
F23 C45 C44 112.9(8) . . ?
N2 C28 C31 99.1(6) . . ?
N2 C28 C29 109.7(6) . . ?
C31 C28 C29 115.9(8) . . ?
C30 C28 N2 105.3(7) . . ?
C30 C28 C31 114.9(8) . . ?
C30 C28 C29 110.7(8) . . ?
C38 C40 H40A 109.5 . . ?
C38 C40 H40B 109.5 . . ?
C38 C40 H40C 109.5 . . ?
H40A C40 H40B 109.5 . . ?
H40A C40 H40C 109.5 . . ?
H40B C40 H40C 109.5 . . ?
O6 C4 C3 127.9(6) . . ?
O6 C4 C5 115.5(6) . . ?
C3 C4 C5 116.5(5) . . ?
O2 C7 C6 112.9(6) . . ?
O2 C7 C8 128.1(6) . . ?
C8 C7 C6 118.9(6) . . ?
C28 C29 H29A 109.5 . . ?
C28 C29 H29B 109.5 . . ?
C28 C29 H29C 109.5 . . ?
H29A C29 H29B 109.5 . . ?
H29A C29 H29C 109.5 . . ?
H29B C29 H29C 109.5 . . ?
F8 C10 F7 106.4(7) . . ?
F8 C10 F9 108.7(7) . . ?
F8 C10 C9 112.6(7) . . ?
F7 C10 C9 110.2(6) . . ?
F9 C10 F7 109.2(8) . . ?
F9 C10 C9 109.7(6) . . ?
C31 C33 H33A 109.5 . . ?
C31 C33 H33B 109.5 . . ?
C31 C33 H33C 109.5 . . ?
H33A C33 H33B 109.5 . . ?
H33A C33 H33C 109.5 . . ?
H33B C33 H33C 109.5 . . ?
C31 C32 H32A 109.5 . . ?
C31 C32 H32B 109.5 . . ?
C31 C32 H32C 109.5 . . ?
H32A C32 H32B 109.5 . . ?
H32A C32 H32C 109.5 . . ?
H32B C32 H32C 109.5 . . ?
C28 C30 H30A 109.5 . . ?
C28 C30 H30B 109.5 . . ?
C28 C30 H30C 109.5 . . ?
H30A C30 H30B 109.5 . . ?
H30A C30 H30C 109.5 . . ?
H30B C30 H30C 109.5 . . ?
F13 C5 F14 106.6(6) . . ?
F13 C5 C4 112.7(5) . . ?
F14 C5 C4 111.1(7) . . ?
F15 C5 F13 107.2(7) . . ?
F15 C5 F14 106.5(5) . . ?
F15 C5 C4 112.4(6) . . ?
C9 C8 H8 119.6 . . ?
C7 C8 C9 120.8(6) . . ?
C7 C8 H8 119.6 . . ?

loop_
_geom_bond_atom_site_label_1
_geom_bond_atom_site_label_2
_geom_bond_distance
_geom_bond_site_symmetry_2
_geom_bond_publ_flag
Gd1 Gd1 3.9153(5) 2_676 ?
Gd1 O7 2.377(3) . ?
Gd1 O7 2.385(3) 2_676 ?
Gd1 O4 2.357(4) . ?
Gd1 O3 2.425(3) . ?
Gd1 O2 2.349(4) . ?
Gd1 O6 2.359(3) . ?
Gd1 O5 2.365(3) . ?
Gd1 O1 2.388(4) . ?
Zn1 O12 2.087(4) . ?
Zn1 O11 2.006(4) . ?
Zn1 O10 1.982(4) . ?
Zn1 O9 2.060(4) . ?
Zn1 N5 2.046(4) . ?
O7 C16 1.303(6) . ?
O12 C49 1.246(7) . ?
O4 C14 1.269(6) . ?
F30 C46 1.339(7) . ?
O3 C12 1.224(6) . ?
O11 C47 1.250(6) . ?
O2 C7 1.258(7) . ?
O10 C44 1.249(8) . ?
O6 C4 1.256(7) . ?
O9 C42 1.269(7) . ?
F28 C46 1.313(8) . ?
O5 C2 1.241(7) . ?
N1 C21 1.449(6) . ?
N1 C19 1.362(6) . ?
N1 C18 1.363(6) . ?
O1 C9 1.218(7) . ?
N5 C35 1.510(7) . ?
N5 C34 1.280(6) . ?
F29 C46 1.325(7) . ?
F13 C5 1.314(8) . ?
F17 C15 1.336(8) . ?
F2 C6 1.288(8) . ?
O8 N2 1.284(6) . ?
C22 H22 0.9500 . ?
C22 C21 1.375(7) . ?
C22 C23 1.389(7) . ?
O13 N4 1.266(6) . ?
N4 C34 1.387(7) . ?
N4 C38 1.499(7) . ?
N2 C27 1.383(7) . ?
N2 C28 1.488(8) . ?
F16 C15 1.291(9) . ?
C21 C26 1.384(7) . ?
F18 C15 1.338(9) . ?
F11 C1 1.300(8) . ?
C25 C26 1.388(7) . ?
C25 C24 1.396(7) . ?
C25 C27 1.460(7) . ?
F10 C1 1.321(9) . ?
C19 H19 0.9500 . ?
C19 C20 1.366(7) . ?
C18 H18 0.9500 . ?
C18 C17 1.371(7) . ?
C17 H17 0.9500 . ?
C17 C16 1.397(7) . ?
C13 H13 0.9500 . ?
C13 C12 1.398(9) . ?
C13 C14 1.394(8) . ?
C26 H26 0.9500 . ?
C23 C24 1.400(7) . ?
C23 C34 1.470(7) . ?
C44 C43 1.365(10) . ?
C44 C45 1.539(9) . ?
F12 C1 1.321(8) . ?
C24 H24 0.9500 . ?
F14 C5 1.335(9) . ?
C47 C48 1.386(8) . ?
C47 C46 1.531(8) . ?
F15 C5 1.311(9) . ?
F26 C50 1.277(9) . ?
C35 C38 1.572(9) . ?
C35 C36 1.505(9) . ?
C35 C37 1.528(8) . ?
F8 C10 1.278(9) . ?
F6 C11 1.272(9) . ?
F22 C45 1.270(12) . ?
F21 C41 1.268(9) . ?
C49 C48 1.402(9) . ?
C49 C50 1.520(9) . ?
F25 C50 1.288(11) . ?
C12 C11 1.516(9) . ?
C16 C20 1.418(6) . ?
C1 C2 1.539(8) . ?
C14 C15 1.525(9) . ?
C20 H20 0.9500 . ?
N3 C27 1.276(7) . ?
N3 C31 1.507(9) . ?
F7 C10 1.314(10) . ?
F1 C6 1.352(9) . ?
F3 C6 1.307(8) . ?
F27 C50 1.336(10) . ?
C43 H43 0.9500 . ?
C43 C42 1.385(9) . ?
C42 C41 1.532(10) . ?
C48 H48 0.9500 . ?
F9 C10 1.293(9) . ?
F24 C45 1.289(10) . ?
C38 C39 1.525(10) . ?
C38 C40 1.559(10) . ?
F5 C11 1.286(9) . ?
C3 H3 0.9500 . ?
C3 C2 1.387(9) . ?
C3 C4 1.410(9) . ?
C36 H36A 0.9800 . ?
C36 H36B 0.9800 . ?
C36 H36C 0.9800 . ?
C37 H37A 0.9800 . ?
C37 H37B 0.9800 . ?
C37 H37C 0.9800 . ?
C39 H39A 0.9800 . ?
C39 H39B 0.9800 . ?
C39 H39C 0.9800 . ?
C41 F19 1.236(9) . ?
C41 F20 1.324(11) . ?
F23 C45 1.295(11) . ?
C31 C28 1.549(12) . ?
C31 C33 1.565(15) . ?
C31 C32 1.510(13) . ?
C11 F4 1.328(11) . ?
C9 C10 1.560(9) . ?
C9 C8 1.416(10) . ?
C6 C7 1.508(9) . ?
C28 C29 1.518(10) . ?
C28 C30 1.500(14) . ?
C40 H40A 0.9800 . ?
C40 H40B 0.9800 . ?
C40 H40C 0.9800 . ?
C4 C5 1.524(9) . ?
C7 C8 1.375(9) . ?
C29 H29A 0.9800 . ?
C29 H29B 0.9800 . ?
C29 H29C 0.9800 . ?
C33 H33A 0.9800 . ?
C33 H33B 0.9800 . ?
C33 H33C 0.9800 . ?
C32 H32A 0.9800 . ?
C32 H32B 0.9800 . ?
C32 H32C 0.9800 . ?
C30 H30A 0.9800 . ?
C30 H30B 0.9800 . ?
C30 H30C 0.9800 . ?
C8 H8 0.9500 . ?

loop_
_geom_torsion_atom_site_label_1
_geom_torsion_atom_site_label_2
_geom_torsion_atom_site_label_3
_geom_torsion_atom_site_label_4
_geom_torsion
_geom_torsion_site_symmetry_1
_geom_torsion_site_symmetry_2
_geom_torsion_site_symmetry_3
_geom_torsion_site_symmetry_4
_geom_torsion_publ_flag
Gd1 O7 C16 C17 83.6(5) 2_676 . . . ?
Gd1 O7 C16 C17 -90.3(5) . . . . ?
Gd1 O7 C16 C20 91.4(5) . . . . ?
Gd1 O7 C16 C20 -94.7(5) 2_676 . . . ?
Gd1 O4 C14 C13 29.2(9) . . . . ?
Gd1 O4 C14 C15 -150.1(5) . . . . ?
Gd1 O3 C12 C13 -19.7(9) . . . . ?
Gd1 O3 C12 C11 162.7(5) . . . . ?
Gd1 O2 C7 C6 175.2(4) . . . . ?
Gd1 O2 C7 C8 -5.0(11) . . . . ?
Gd1 O6 C4 C3 -7.5(11) . . . . ?
Gd1 O6 C4 C5 170.9(5) . . . . ?
Gd1 O5 C2 C1 -159.7(4) . . . . ?
Gd1 O5 C2 C3 18.0(10) . . . . ?
Gd1 O1 C9 C10 -174.3(4) . . . . ?
Gd1 O1 C9 C8 11.0(10) . . . . ?
Zn1 O12 C49 C48 -0.9(10) . . . . ?
Zn1 O12 C49 C50 178.2(5) . . . . ?
Zn1 O11 C47 C48 -3.2(9) . . . . ?
Zn1 O11 C47 C46 176.1(4) . . . . ?
Zn1 O10 C44 C43 -11.0(10) . . . . ?
Zn1 O10 C44 C45 167.9(5) . . . . ?
Zn1 O9 C42 C43 9.1(9) . . . . ?
Zn1 O9 C42 C41 -168.1(4) . . . . ?
Zn1 N5 C35 C38 137.7(4) . . . . ?
Zn1 N5 C35 C36 -102.1(5) . . . . ?
Zn1 N5 C35 C37 18.0(6) . . . . ?
Zn1 N5 C34 N4 -150.6(4) . . . . ?
Zn1 N5 C34 C23 26.9(8) . . . . ?
O7 C16 C20 C19 176.7(5) . . . . ?
O12 C49 C48 C47 -1.7(11) . . . . ?
O12 C49 C50 F26 174.9(9) . . . . ?
O12 C49 C50 F25 48.0(10) . . . . ?
O12 C49 C50 F27 -64.8(10) . . . . ?
O4 C14 C15 F17 179.5(6) . . . . ?
O4 C14 C15 F16 -59.4(7) . . . . ?
O4 C14 C15 F18 59.8(8) . . . . ?
O3 C12 C11 F6 -154.7(7) . . . . ?
O3 C12 C11 F5 -24.9(11) . . . . ?
O3 C12 C11 F4 82.3(8) . . . . ?
O11 C47 C48 C49 4.0(11) . . . . ?
O11 C47 C46 F30 24.7(8) . . . . ?
O11 C47 C46 F28 -95.2(6) . . . . ?
O11 C47 C46 F29 145.1(6) . . . . ?
O2 C7 C8 C9 -3.6(11) . . . . ?
O10 C44 C43 C42 0.8(12) . . . . ?
O10 C44 C45 F22 45.6(10) . . . . ?
O10 C44 C45 F24 -75.4(10) . . . . ?
O10 C44 C45 F23 165.9(8) . . . . ?
O6 C4 C5 F13 24.6(10) . . . . ?
O6 C4 C5 F14 144.1(6) . . . . ?
O6 C4 C5 F15 -96.7(7) . . . . ?
O9 C42 C41 F21 83.5(9) . . . . ?
O9 C42 C41 F19 -150.0(9) . . . . ?
O9 C42 C41 F20 -28.6(10) . . . . ?
N1 C21 C26 C25 -174.9(5) . . . . ?
N1 C19 C20 C16 1.7(8) . . . . ?
N1 C18 C17 C16 1.1(8) . . . . ?
O1 C9 C10 F8 176.8(6) . . . . ?
O1 C9 C10 F7 -64.6(9) . . . . ?
O1 C9 C10 F9 55.6(9) . . . . ?
O1 C9 C8 C7 0.6(11) . . . . ?
N5 C35 C38 N4 23.6(6) . . . . ?
N5 C35 C38 C39 140.2(6) . . . . ?
N5 C35 C38 C40 -88.4(6) . . . . ?
F2 C6 C7 O2 -60.3(9) . . . . ?
F2 C6 C7 C8 119.9(7) . . . . ?
O8 N2 C27 C25 7.0(10) . . . . ?
O8 N2 C27 N3 -174.3(7) . . . . ?
O8 N2 C28 C31 164.1(6) . . . . ?
O8 N2 C28 C29 42.3(11) . . . . ?
O8 N2 C28 C30 -76.9(9) . . . . ?
C22 C21 C26 C25 1.1(8) . . . . ?
C22 C23 C24 C25 -0.4(8) . . . . ?
C22 C23 C34 N5 47.7(8) . . . . ?
C22 C23 C34 N4 -135.0(6) . . . . ?
O13 N4 C34 N5 178.5(6) . . . . ?
O13 N4 C34 C23 0.9(9) . . . . ?
O13 N4 C38 C35 168.7(6) . . . . ?
O13 N4 C38 C39 47.5(9) . . . . ?
O13 N4 C38 C40 -73.9(7) . . . . ?
C21 N1 C19 C20 -176.5(5) . . . . ?
C21 N1 C18 C17 175.1(5) . . . . ?
C21 C22 C23 C24 0.4(8) . . . . ?
C21 C22 C23 C34 -175.6(5) . . . . ?
F11 C1 C2 O5 63.8(8) . . . . ?
F11 C1 C2 C3 -114.2(7) . . . . ?
F10 C1 C2 O5 -54.8(8) . . . . ?
F10 C1 C2 C3 127.3(7) . . . . ?
C19 N1 C21 C22 -43.3(7) . . . . ?
C19 N1 C21 C26 132.8(5) . . . . ?
C19 N1 C18 C17 -1.0(8) . . . . ?
C18 N1 C21 C22 140.6(5) . . . . ?
C18 N1 C21 C26 -43.3(7) . . . . ?
C18 N1 C19 C20 -0.4(8) . . . . ?
C18 C17 C16 O7 -178.1(5) . . . . ?
C18 C17 C16 C20 0.2(7) . . . . ?
C17 C16 C20 C19 -1.6(7) . . . . ?
C13 C12 C11 F6 27.4(10) . . . . ?
C13 C12 C11 F5 157.2(8) . . . . ?
C13 C12 C11 F4 -95.6(9) . . . . ?
C13 C14 C15 F17 0.1(9) . . . . ?
C13 C14 C15 F16 121.2(6) . . . . ?
C13 C14 C15 F18 -119.7(7) . . . . ?
C26 C25 C24 C23 0.8(8) . . . . ?
C26 C25 C27 N2 28.7(9) . . . . ?
C26 C25 C27 N3 -149.9(7) . . . . ?
C23 C22 C21 N1 175.2(4) . . . . ?
C23 C22 C21 C26 -0.8(8) . . . . ?
C44 C43 C42 O9 -0.2(12) . . . . ?
C44 C43 C42 C41 176.8(7) . . . . ?
F12 C1 C2 O5 -174.3(6) . . . . ?
F12 C1 C2 C3 7.8(10) . . . . ?
C24 C25 C26 C21 -1.1(8) . . . . ?
C24 C25 C27 N2 -156.9(6) . . . . ?
C24 C25 C27 N3 24.5(9) . . . . ?
C24 C23 C34 N5 -128.3(6) . . . . ?
C24 C23 C34 N4 49.1(8) . . . . ?
C35 N5 C34 N4 10.2(7) . . . . ?
C35 N5 C34 C23 -172.3(5) . . . . ?
C34 N5 C35 C38 -22.1(6) . . . . ?
C34 N5 C35 C36 98.1(6) . . . . ?
C34 N5 C35 C37 -141.9(5) . . . . ?
C34 N4 C38 C35 -19.6(7) . . . . ?
C34 N4 C38 C39 -140.8(7) . . . . ?
C34 N4 C38 C40 97.7(6) . . . . ?
C34 C23 C24 C25 175.5(5) . . . . ?
C12 C13 C14 O4 1.2(10) . . . . ?
C12 C13 C14 C15 -179.5(6) . . . . ?
C14 C13 C12 O3 -5.8(10) . . . . ?
C14 C13 C12 C11 171.8(6) . . . . ?
N3 C31 C28 N2 23.0(8) . . . . ?
N3 C31 C28 C29 140.1(8) . . . . ?
N3 C31 C28 C30 -88.6(8) . . . . ?
F1 C6 C7 O2 57.7(8) . . . . ?
F1 C6 C7 C8 -122.1(7) . . . . ?
F3 C6 C7 O2 173.0(7) . . . . ?
F3 C6 C7 C8 -6.8(10) . . . . ?
C27 N2 C28 C31 -21.4(8) . . . . ?
C27 N2 C28 C29 -143.2(8) . . . . ?
C27 N2 C28 C30 97.6(7) . . . . ?
C27 C25 C26 C21 173.2(5) . . . . ?
C27 C25 C24 C23 -173.7(5) . . . . ?
C27 N3 C31 C28 -18.6(9) . . . . ?
C27 N3 C31 C33 100.5(7) . . . . ?
C27 N3 C31 C32 -143.1(10) . . . . ?
C43 C44 C45 F22 -135.4(9) . . . . ?
C43 C44 C45 F24 103.6(10) . . . . ?
C43 C44 C45 F23 -15.1(12) . . . . ?
C43 C42 C41 F21 -94.0(9) . . . . ?
C43 C42 C41 F19 32.6(11) . . . . ?
C43 C42 C41 F20 154.0(8) . . . . ?
C48 C47 C46 F30 -155.9(6) . . . . ?
C48 C47 C46 F28 84.2(7) . . . . ?
C48 C47 C46 F29 -35.5(8) . . . . ?
C48 C49 C50 F26 -5.9(12) . . . . ?
C48 C49 C50 F25 -132.8(8) . . . . ?
C48 C49 C50 F27 114.4(8) . . . . ?
C38 N4 C34 N5 7.1(7) . . . . ?
C38 N4 C34 C23 -170.5(5) . . . . ?
C46 C47 C48 C49 -175.3(6) . . . . ?
C3 C4 C5 F13 -156.8(7) . . . . ?
C3 C4 C5 F14 -37.3(9) . . . . ?
C3 C4 C5 F15 81.9(9) . . . . ?
C2 C3 C4 O6 -3.9(12) . . . . ?
C2 C3 C4 C5 177.7(7) . . . . ?
C36 C35 C38 N4 -91.0(6) . . . . ?
C36 C35 C38 C39 25.6(8) . . . . ?
C36 C35 C38 C40 157.0(5) . . . . ?
C37 C35 C38 N4 141.1(5) . . . . ?
C37 C35 C38 C39 -102.3(7) . . . . ?
C37 C35 C38 C40 29.1(7) . . . . ?
C50 C49 C48 C47 179.2(7) . . . . ?
C31 N3 C27 N2 5.1(9) . . . . ?
C31 N3 C27 C25 -176.2(7) . . . . ?
C6 C7 C8 C9 176.1(6) . . . . ?
C45 C44 C43 C42 -178.0(7) . . . . ?
C28 N2 C27 C25 -167.2(7) . . . . ?
C28 N2 C27 N3 11.5(9) . . . . ?
C4 C3 C2 O5 -1.5(12) . . . . ?
C4 C3 C2 C1 176.1(7) . . . . ?
C10 C9 C8 C7 -174.1(6) . . . . ?
C33 C31 C28 N2 -89.1(8) . . . . ?
C33 C31 C28 C29 28.0(11) . . . . ?
C33 C31 C28 C30 159.3(8) . . . . ?
C32 C31 C28 N2 142.6(8) . . . . ?
C32 C31 C28 C29 -100.2(10) . . . . ?
C32 C31 C28 C30 31.0(10) . . . . ?
C8 C9 C10 F8 -7.9(9) . . . . ?
C8 C9 C10 F7 110.7(8) . . . . ?
C8 C9 C10 F9 -129.0(8) . . . . ?

loop_
_smtbx_masks_void_nr
_smtbx_masks_void_average_x
_smtbx_masks_void_average_y
_smtbx_masks_void_average_z
_smtbx_masks_void_volume
_smtbx_masks_void_count_electrons
_smtbx_masks_void_content
1 0.000 -0.490 0.490 240.0 36.1 ?
2 0.161 0.775 0.551 8.6 1.3 ?
3 0.839 0.225 0.449 8.6 1.3 ?
